data_2003754
loop_
_publ_author_name
'Bown, M.'
'Ingham, S. L.'
'Norris, G. E.'
'Waters, J. M.'

_publ_contact_author
;
        Dr Joyce M. Waters
        Department of Chemistry and Biochemistry
        Massey University
        Palmerston North
        New Zealand
;
_publ_section_title <i>exo</i>-2-(\h^6^-Hexamethylbenzene)-<i>endo</i>-2-chloro-2-ruthena-<i>arachno</i>-tetraborane(8)
_journal_issue 8
_journal_name_full 'Acta Crystallographica Section C'
_journal_page_first 1503
_journal_page_last 1505
_journal_paper_doi 10.1107/S0108270195001272
_journal_volume 51
_journal_year 1995
_chemical_formula_moiety 'C12 H26 B3 Cl Ru'
_chemical_formula_sum 'C12 H26 B3 Cl Ru'
_chemical_formula_weight 339.28
_chemical_name_systematic
;
exo-2-(eta-6-Hexamethylbenzene)-endo-2-chloro-2-ruthena-arachno-tetraborane
;
_space_group_IT_number 19
_symmetry_cell_setting orthorhombic
_symmetry_space_group_name_Hall 'P 2ac 2ab'
_symmetry_space_group_name_H-M 'P 21 21 21'
_audit_creation_method SHELXL
_cell_angle_alpha 90.000(10)
_cell_angle_beta 90.000(10)
_cell_angle_gamma 90.000(10)
_cell_formula_units_Z 4
_cell_length_a 13.401(2)
_cell_length_b 13.5794(10)
_cell_length_c 8.6950(10)
_cell_measurement_reflns_used 25
_cell_measurement_temperature 293(2)
_cell_measurement_theta_max 15.61
_cell_measurement_theta_min 13.50
_cell_volume 1582.3(3)
_computing_cell_refinement 'CAD4 software'
_computing_data_collection 'CAD4 software'
_computing_data_reduction 'Enraf-Nonius SDP-Plus (1985)'
_computing_molecular_graphics 'ORTEP (Johnson, 1965)'
_computing_structure_refinement 'SHELXL93 (Sheldrick, 1993)'
_computing_structure_solution 'SHELXS86 (Sheldrick, 1990)'
_diffrn_ambient_temperature 293(2)
_diffrn_measurement_device Enraf-Nonius
_diffrn_measurement_method \w/2\q
_diffrn_radiation_monochromator graphite
_diffrn_radiation_source 'fine-focus sealed tube'
_diffrn_radiation_type MoK\a
_diffrn_radiation_wavelength 0.71073
_diffrn_reflns_av_R_equivalents 0.0000
_diffrn_reflns_av_sigmaI/netI 0.0209
_diffrn_reflns_limit_h_max 15
_diffrn_reflns_limit_h_min 0
_diffrn_reflns_limit_k_max 16
_diffrn_reflns_limit_k_min 0
_diffrn_reflns_limit_l_max 10
_diffrn_reflns_limit_l_min 0
_diffrn_reflns_number 1604
_diffrn_reflns_theta_max 24.97
_diffrn_reflns_theta_min 2.14
_diffrn_standards_decay_% 0.2
_diffrn_standards_interval_time 80
_diffrn_standards_number 3
_exptl_absorpt_coefficient_mu 1.136
_exptl_absorpt_correction_T_max 0.9987
_exptl_absorpt_correction_T_min 0.9719
_exptl_absorpt_correction_type 'empirical, \y scan, 4 reflections '
_exptl_crystal_colour red
_exptl_crystal_density_diffrn 1.424
_exptl_crystal_description 'hexagonal plate'
_exptl_crystal_F_000 696
_exptl_crystal_size_max 0.36
_exptl_crystal_size_mid 0.16
_exptl_crystal_size_min 0.10
_refine_diff_density_max 0.578
_refine_diff_density_min -0.474
_refine_ls_abs_structure_details 'Flack (1983), \c = 0.19(9)'
_refine_ls_abs_structure_Flack 0.18(9)
_refine_ls_extinction_method none
_refine_ls_goodness_of_fit_all 1.023
_refine_ls_goodness_of_fit_obs 1.017
_refine_ls_hydrogen_treatment 'see refinement details'
_refine_ls_matrix_type full
_refine_ls_number_parameters 178
_refine_ls_number_reflns 1604
_refine_ls_number_restraints 0
_refine_ls_restrained_S_all 1.023
_refine_ls_restrained_S_obs 1.020
_refine_ls_R_factor_all 0.0353
_refine_ls_R_factor_obs 0.0253
_refine_ls_shift/esd_max 0.104
_refine_ls_shift/esd_mean 0.222
_refine_ls_structure_factor_coef Fsqd
_refine_ls_weighting_scheme
; w = 1/[\s^2^(F~o~^2^) + (0.0567P)^2^ + 0.7066P]
  where P = (F~o~^2^ + 2F~c~^2^)/3
;
_refine_ls_wR_factor_all 0.0796
_refine_ls_wR_factor_obs 0.0720
_reflns_number_observed 1373
_reflns_number_total 1604
_reflns_observed_criterion >2sigma(I)
_cod_data_source_file bk1106.cif
_cod_data_source_block mbh25a
_cod_original_cell_volume 1582.4(3)
_cod_database_code 2003754

loop_
_symmetry_equiv_pos_as_xyz
'x, y, z'
'-x+1/2, -y, z+1/2'
'x+1/2, -y+1/2, -z'
'-x, y+1/2, -z+1/2'

loop_
_atom_site_aniso_label
_atom_site_aniso_U_11
_atom_site_aniso_U_12
_atom_site_aniso_U_13
_atom_site_aniso_U_22
_atom_site_aniso_U_23
_atom_site_aniso_U_33
Ru2 0.0452(2) 0.0011(2) 0.0064(2) 0.0319(2) 0.00272(14) 0.0293(2)
Cl 0.0642(8) 0.0184(7) 0.0090(9) 0.0520(8) 0.0023(9) 0.0733(11)
C1 0.061(3) -0.001(2) -0.001(3) 0.036(3) 0.003(2) 0.034(3)
C2 0.053(3) -0.006(2) -0.005(3) 0.027(2) 0.004(2) 0.042(3)
C3 0.044(3) -0.001(2) 0.000(2) 0.038(3) 0.007(3) 0.049(3)
C4 0.043(3) 0.005(2) 0.003(2) 0.044(3) 0.001(3) 0.042(3)
C5 0.048(3) -0.001(2) 0.001(3) 0.032(2) 0.000(2) 0.045(3)
C6 0.056(3) -0.002(2) -0.004(2) 0.037(3) 0.005(2) 0.035(3)
C11 0.099(5) 0.005(4) 0.011(3) 0.065(4) -0.007(3) 0.046(3)
C21 0.087(4) -0.004(3) -0.013(4) 0.036(3) -0.005(3) 0.070(4)
C31 0.077(4) -0.010(4) 0.015(4) 0.065(4) 0.020(4) 0.063(4)
C41 0.070(4) 0.012(3) 0.027(3) 0.071(4) -0.005(4) 0.053(4)
C51 0.077(4) 0.003(3) -0.005(4) 0.035(3) -0.009(3) 0.073(4)
C61 0.093(5) -0.005(3) 0.013(3) 0.057(3) 0.017(3) 0.045(3)
B1 0.065(5) 0.002(5) -0.001(3) 0.091(6) -0.006(4) 0.040(4)
B3 0.056(4) -0.007(4) -0.008(4) 0.056(4) 0.002(4) 0.067(5)
B4 0.071(5) 0.006(6) -0.014(4) 0.105(7) 0.015(6) 0.058(5)

loop_
_atom_site_label
_atom_site_occupancy
_atom_site_fract_x
_atom_site_fract_y
_atom_site_fract_z
_atom_site_U_iso_or_equiv
_atom_site_thermal_displace_type
_atom_site_calc_flag
_atom_site_refinement_flags
_atom_site_type_symbol
Ru2 1 0.24633(3) 0.22063(2) 0.07956(4) 0.0355(2) Uani d . Ru
Cl 1 0.36946(13) 0.09575(12) 0.0398(2) 0.0632(4) Uani d . Cl
C1 1 0.1749(4) 0.1893(4) -0.1456(6) 0.0438(12) Uani d . C
C2 1 0.1304(4) 0.1269(4) -0.0303(7) 0.0407(12) Uani d . C
C3 1 0.0917(4) 0.1674(4) 0.1067(7) 0.0435(12) Uani d . C
C4 1 0.0937(4) 0.2718(4) 0.1275(7) 0.0426(12) Uani d . C
C5 1 0.1360(4) 0.3334(4) 0.0152(6) 0.0419(12) Uani d . C
C6 1 0.1780(4) 0.2922(4) -0.1200(6) 0.0427(12) Uani d . C
C11 1 0.2205(6) 0.1439(5) -0.2869(7) 0.070(2) Uani d . C
H11A 1 0.2113(6) 0.0739(5) -0.2841(7) 0.100 Uiso calc R H
H11B 1 0.2905(6) 0.1587(5) -0.2899(7) 0.100 Uiso calc R H
H11C 1 0.1887(6) 0.1703(5) -0.3769(7) 0.100 Uiso calc R H
C21 1 0.1283(6) 0.0161(4) -0.0576(9) 0.064(2) Uani d . C
H21A 1 0.1579(6) 0.0016(4) -0.1555(9) 0.100 Uiso calc R H
H21B 1 0.0604(6) -0.0066(4) -0.0567(9) 0.100 Uiso calc R H
H21C 1 0.1651(6) -0.0166(4) 0.0222(9) 0.100 Uiso calc R H
C31 1 0.0455(5) 0.1022(5) 0.2254(8) 0.068(2) Uani d . C
H31A 1 0.0227(5) 0.1414(5) 0.3103(8) 0.100 Uiso calc R H
H31B 1 0.0941(5) 0.0555(5) 0.2611(8) 0.100 Uiso calc R H
H31C 1 -0.0100(5) 0.0676(5) 0.1811(8) 0.100 Uiso calc R H
C41 1 0.0494(5) 0.3160(5) 0.2710(8) 0.064(2) Uani d . C
H41A 1 0.0238(5) 0.2644(5) 0.3354(8) 0.100 Uiso calc R H
H41B 1 -0.0037(5) 0.3600(5) 0.2435(8) 0.100 Uiso calc R H
H41C 1 0.1001(5) 0.3517(5) 0.3256(8) 0.100 Uiso calc R H
C51 1 0.1350(5) 0.4455(4) 0.0350(9) 0.062(2) Uani d . C
H51A 1 0.1671(5) 0.4758(4) -0.0516(9) 0.100 Uiso calc R H
H51B 1 0.1700(5) 0.4629(4) 0.1275(9) 0.100 Uiso calc R H
H51C 1 0.0673(5) 0.4682(4) 0.0417(9) 0.100 Uiso calc R H
C61 1 0.2241(5) 0.3581(4) -0.2420(7) 0.065(2) Uani d . C
H61A 1 0.2490(5) 0.3183(4) -0.3248(7) 0.100 Uiso calc R H
H61B 1 0.2780(5) 0.3950(5) -0.1977(7) 0.100 Uiso calc R H
H61C 1 0.1744(5) 0.4026(4) -0.2805(7) 0.100 Uiso calc R H
B1 1 0.3064(6) 0.2731(8) 0.3236(9) 0.066(2) Uani d . B
B3 1 0.3649(6) 0.3346(6) 0.1754(10) 0.059(2) Uani d . B
B4 1 0.4415(7) 0.2786(9) 0.3228(11) 0.078(3) Uani d . B
H1 1 0.2702(56) 0.3251(66) 0.4008(96) 0.100 Uiso d . H
H3 1 0.3478(54) 0.4291(61) 0.1517(96) 0.100 Uiso d . H
H4 1 0.4827(58) 0.3457(57) 0.3823(105) 0.100 Uiso d . H
H5 1 0.4845(60) 0.2103(58) 0.3181(97) 0.100 Uiso d . H
H1,2 1 0.2640(55) 0.1860(61) 0.2725(97) 0.100 Uiso d . H
H1,4 1 0.3637(66) 0.2360(59) 0.3742(103) 0.100 Uiso d . H
H2,3 1 0.3409(58) 0.2820(60) 0.0515(100) 0.100 Uiso d . H
H3,4 1 0.4291(64) 0.3264(63) 0.1713(110) 0.100 Uiso d . H

loop_
_atom_type_symbol
_atom_type_description
_atom_type_scat_source
_atom_type_scat_dispersion_real
_atom_type_scat_dispersion_imag
C C 'International Tables Vol C Tables 4.2.6.8 and 6.1.1.4' 0.0033 0.0016
H H 'International Tables Vol C Tables 4.2.6.8 and 6.1.1.4' 0.0000 0.0000
B B 'International Tables Vol C Tables 4.2.6.8 and 6.1.1.4' 0.0013 0.0007
Cl Cl 'International Tables Vol C Tables 4.2.6.8 and 6.1.1.4' 0.1484 0.1585
Ru Ru 'International Tables Vol C Tables 4.2.6.8 and 6.1.1.4' -1.2594 0.8363

loop_
_geom_angle_atom_site_label_1
_geom_angle_atom_site_label_2
_geom_angle_atom_site_label_3
_geom_angle
_geom_angle_publ_flag
C6 Ru2 C5 37.7(2) ?
C6 Ru2 C4 67.7(2) ?
C5 Ru2 C4 37.3(2) ?
C6 Ru2 C3 80.6(2) ?
C5 Ru2 C3 68.0(2) ?
C4 Ru2 C3 37.8(2) ?
C6 Ru2 C1 37.4(2) ?
C5 Ru2 C1 67.6(2) ?
C4 Ru2 C1 80.0(2) ?
C3 Ru2 C1 68.1(2) ?
C6 Ru2 C2 67.7(2) ?
C5 Ru2 C2 79.6(2) ?
C4 Ru2 C2 67.2(2) ?
C3 Ru2 C2 37.1(2) ?
C1 Ru2 C2 37.9(2) ?
C6 Ru2 B3 105.6(2) ?
C5 Ru2 B3 94.9(3) ?
C4 Ru2 B3 110.5(3) ?
C3 Ru2 B3 143.7(3) ?
C1 Ru2 B3 136.4(2) ?
C2 Ru2 B3 173.4(2) ?
C6 Ru2 B1 135.7(3) ?
C5 Ru2 B1 104.2(3) ?
C4 Ru2 B1 92.9(3) ?
C3 Ru2 B1 108.7(3) ?
C1 Ru2 B1 171.8(3) ?
C2 Ru2 B1 142.3(3) ?
B3 Ru2 B1 42.6(3) yes
C6 Ru2 Cl 119.3(2) ?
C5 Ru2 Cl 157.0(2) ?
C4 Ru2 Cl 153.2(2) ?
C3 Ru2 Cl 115.55(14) ?
C1 Ru2 Cl 91.95(15) ?
C2 Ru2 Cl 90.80(15) ?
B3 Ru2 Cl 92.9(2) yes
B1 Ru2 Cl 96.2(2) yes
C6 Ru2 H1,2 159.(3) ?
C5 Ru2 H1,2 121.(3) ?
C4 Ru2 H1,2 92.(2) ?
C3 Ru2 H1,2 86.(2) ?
C1 Ru2 H1,2 148.(3) ?
C2 Ru2 H1,2 111.(3) ?
B3 Ru2 H1,2 76.(3) ?
B1 Ru2 H1,2 35.(3) ?
Cl Ru2 H1,2 82.(3) ?
C6 Ru2 H2,3 89.(3) ?
C5 Ru2 H2,3 98.(3) ?
C4 Ru2 H2,3 129.(3) ?
C3 Ru2 H2,3 166.(3) ?
C1 Ru2 H2,3 109.(3) ?
C2 Ru2 H2,3 145.(3) ?
B3 Ru2 H2,3 32.(3) ?
B1 Ru2 H2,3 73.(3) ?
Cl Ru2 H2,3 78.(3) ?
H1,2 Ru2 H2,3 101.(4) ?
C6 C1 C2 118.9(5) ?
C6 C1 C11 121.4(5) ?
C2 C1 C11 119.7(5) ?
C6 C1 Ru2 70.1(3) ?
C2 C1 Ru2 71.2(3) ?
C11 C1 Ru2 128.6(4) ?
C3 C2 C1 120.7(5) ?
C3 C2 C21 120.7(6) ?
C1 C2 C21 118.7(6) ?
C3 C2 Ru2 70.8(3) ?
C1 C2 Ru2 70.9(3) ?
C21 C2 Ru2 130.2(4) ?
C2 C3 C4 119.1(5) ?
C2 C3 C31 120.3(5) ?
C4 C3 C31 120.6(5) ?
C2 C3 Ru2 72.1(3) ?
C4 C3 Ru2 70.8(3) ?
C31 C3 Ru2 131.1(4) ?
C5 C4 C3 120.7(5) ?
C5 C4 C41 119.8(5) ?
C3 C4 C41 119.5(5) ?
C5 C4 Ru2 71.4(3) ?
C3 C4 Ru2 71.4(3) ?
C41 C4 Ru2 130.4(4) ?
C4 C5 C6 120.0(5) ?
C4 C5 C51 120.7(6) ?
C6 C5 C51 119.3(5) ?
C4 C5 Ru2 71.1(3) ?
C6 C5 Ru2 70.7(3) ?
C51 C5 Ru2 132.0(4) ?
C5 C6 C1 120.6(5) ?
C5 C6 C61 120.5(5) ?
C1 C6 C61 118.9(5) ?
C5 C6 Ru2 71.6(3) ?
C1 C6 Ru2 72.5(3) ?
C61 C6 Ru2 130.2(4) ?
C1 C11 H11A 109.5(3) ?
C1 C11 H11B 109.5(4) ?
H11A C11 H11B 109.5 ?
C1 C11 H11C 109.5(3) ?
H11A C11 H11C 109.5 ?
H11B C11 H11C 109.5 ?
C2 C21 H21A 109.5(4) ?
C2 C21 H21B 109.5(4) ?
H21A C21 H21B 109.5 ?
C2 C21 H21C 109.5(4) ?
H21A C21 H21C 109.5 ?
H21B C21 H21C 109.5 ?
C3 C31 H31A 109.5(3) ?
C3 C31 H31B 109.5(3) ?
H31A C31 H31B 109.5 ?
C3 C31 H31C 109.5(3) ?
H31A C31 H31C 109.5 ?
H31B C31 H31C 109.5 ?
C4 C41 H41A 109.5(3) ?
C4 C41 H41B 109.5(3) ?
H41A C41 H41B 109.5 ?
C4 C41 H41C 109.5(3) ?
H41A C41 H41C 109.5 ?
H41B C41 H41C 109.5 ?
C5 C51 H51A 109.5(4) ?
C5 C51 H51B 109.5(4) ?
H51A C51 H51B 109.5 ?
C5 C51 H51C 109.5(4) ?
H51A C51 H51C 109.5 ?
H51B C51 H51C 109.5 ?
C6 C61 H61A 109.5(3) ?
C6 C61 H61B 109.5(3) ?
H61A C61 H61B 109.5 ?
C6 C61 H61C 109.5(3) ?
H61A C61 H61C 109.5 ?
H61B C61 H61C 109.5 ?
B3 B1 B4 61.5(5) yes
B3 B1 Ru2 68.4(4) yes
B4 B1 Ru2 110.3(5) yes
B3 B1 H1 110.(5) ?
B4 B1 H1 115.(4) ?
Ru2 B1 H1 126.(4) ?
B3 B1 H1,2 111.(4) ?
B4 B1 H1,2 116.(3) ?
Ru2 B1 H1,2 47.(4) ?
H1 B1 H1,2 125.(5) ?
B3 B1 H1,4 103.(5) ?
B4 B1 H1,4 43.(5) ?
Ru2 B1 H1,4 120.(5) ?
H1 B1 H1,4 113.(6) ?
H1,2 B1 H1,4 92.(6) ?
B1 B3 B4 61.6(5) yes
B1 B3 Ru2 69.0(4) yes
B4 B3 Ru2 110.8(5) yes
B1 B3 H3 121.(4) ?
B4 B3 H3 128.(4) ?
Ru2 B3 H3 118.(3) ?
B1 B3 H2,3 104.(4) ?
B4 B3 H2,3 119.(4) ?
Ru2 B3 H2,3 37.(3) ?
H3 B3 H2,3 111.(5) ?
B1 B3 H3,4 115.(6) ?
B4 B3 H3,4 54.(6) ?
Ru2 B3 H3,4 125.(6) ?
H3 B3 H3,4 107.(7) ?
H2,3 B3 H3,4 98.(7) ?
B3 B4 B1 56.9(5) yes
B3 B4 H4 105.(4) ?
B1 B4 H4 120.(4) ?
B3 B4 H5 129.(5) ?
B1 B4 H5 119.(4) ?
H4 B4 H5 115.(5) ?
B3 B4 H1,4 89.(4) ?
B1 B4 H1,4 33.(4) ?
H4 B4 H1,4 125.(6) ?
H5 B4 H1,4 93.(5) ?
B3 B4 H3,4 28.(3) ?
B1 B4 H3,4 85.(3) ?
H4 B4 H3,4 96.(5) ?
H5 B4 H3,4 114.(6) ?
H1,4 B4 H3,4 115.(5) ?

loop_
_geom_bond_atom_site_label_1
_geom_bond_atom_site_label_2
_geom_bond_distance
_geom_bond_publ_flag
Ru2 C6 2.189(5) yes
Ru2 C5 2.201(5) yes
Ru2 C4 2.200(5) yes
Ru2 C3 2.207(5) yes
Ru2 C1 2.220(6) yes
Ru2 C2 2.224(5) yes
Ru2 B3 2.370(8) yes
Ru2 B1 2.379(8) yes
Ru2 Cl 2.391(2) yes
Ru2 H1,2 1.76(8) yes
Ru2 H2,3 1.54(8) yes
C1 C6 1.415(7) ?
C1 C2 1.442(8) ?
C1 C11 1.504(8) ?
C2 C3 1.411(8) ?
C2 C21 1.524(7) ?
C3 C4 1.428(7) ?
C3 C31 1.495(8) ?
C4 C5 1.406(8) ?
C4 C41 1.507(8) ?
C5 C6 1.418(8) ?
C5 C51 1.532(7) ?
C6 C61 1.519(8) ?
C11 H11A 0.96 ?
C11 H11B 0.96 ?
C11 H11C 0.96 ?
C21 H21A 0.96 ?
C21 H21B 0.96 ?
C21 H21C 0.96 ?
C31 H31A 0.96 ?
C31 H31B 0.96 ?
C31 H31C 0.96 ?
C41 H41A 0.96 ?
C41 H41B 0.96 ?
C41 H41C 0.96 ?
C51 H51A 0.96 ?
C51 H51B 0.96 ?
C51 H51C 0.96 ?
C61 H61A 0.96 ?
C61 H61B 0.96 ?
C61 H61C 0.96 ?
B1 B3 1.725(12) yes
B1 B4 1.812(12) yes
B1 H1 1.09(9) yes
B1 H1,2 1.39(8) yes
B1 H1,4 1.02(8) yes
B3 B4 1.810(12) yes
B3 H3 1.32(8) yes
B3 H2,3 1.33(8) yes
B3 H3,4 0.87(8) yes
B4 H4 1.18(8) yes
B4 H5 1.09(8) yes
B4 H1,4 1.27(9) yes
B4 H3,4 1.48(9) yes
